data_4036383
loop_
_publ_author_name
'O'Reilly, Steven'
'Aylward, Miriam'
'Keogh-Hansen, Caoimhe'
'Fitzpatrick, Brian'
'McManus, Helen A.'
'M\"uller-Bunz, Helge'
'Guiry, Patrick J.'

_publ_section_title
;
 Synthesis of Bis(oxazoline) Ligands Possessing C-5 gem-Disubstitution and
 Their Application in Asymmetric Friedel-Crafts Alkylations.
;
_journal_issue 20
_journal_name_full 'The Journal of organic chemistry'
_journal_page_first 10177
_journal_page_last 10186
_journal_paper_doi 10.1021/acs.joc.5b01767
_journal_volume 80
_journal_year 2015
_chemical_absolute_configuration ad
_chemical_formula_moiety 'C27 H35 Cl2 N3 O2 Zn'
_chemical_formula_sum 'C27 H35 Cl2 N3 O2 Zn'
_chemical_formula_weight 569.85
_space_group_IT_number 19
_space_group_name_Hall 'P 2ac 2ab'
_space_group_name_H-M_alt 'P 21 21 21'
_symmetry_cell_setting orthorhombic
_symmetry_space_group_name_Hall 'P 2ac 2ab'
_symmetry_space_group_name_H-M 'P 21 21 21'
_atom_sites_solution_hydrogens geom
_atom_sites_solution_primary direct
_atom_sites_solution_secondary difmap
_audit_creation_method SHELXL-97
_cell_angle_alpha 90.00
_cell_angle_beta 90.00
_cell_angle_gamma 90.00
_cell_formula_units_Z 4
_cell_length_a 9.3141(2)
_cell_length_b 11.2722(2)
_cell_length_c 26.2759(4)
_cell_measurement_reflns_used 14919
_cell_measurement_temperature 100(2)
_cell_measurement_theta_max 29.2270
_cell_measurement_theta_min 3.2300
_cell_volume 2758.72(9)
_computing_cell_refinement
; 
CrysAlisPro, Agilent Technologies, 
Version 1.171.36.24a (release 19-12-2012 CrysAlis171 .NET) 
(compiled Dec 19 2012,11:08:27) 
;
_computing_data_collection
; 
CrysAlisPro, Agilent Technologies, 
Version 1.171.36.24a (release 19-12-2012 CrysAlis171 .NET) 
(compiled Dec 19 2012,11:08:27) 
;
_computing_data_reduction
; 
CrysAlisPro, Agilent Technologies, 
Version 1.171.36.24a (release 19-12-2012 CrysAlis171 .NET) 
(compiled Dec 19 2012,11:08:27) 
;
_computing_structure_refinement 'SHELXL-97 (Sheldrick, 2008)'
_computing_structure_solution 'SHELXS-97 (Sheldrick, 2008)'
_diffrn_ambient_temperature 100(2)
_diffrn_detector_area_resol_mean 10.3196
_diffrn_measured_fraction_theta_full 0.993
_diffrn_measured_fraction_theta_max 0.926
_diffrn_measurement_device_type 'SuperNova, Dual, Cu at zero, Atlas'
_diffrn_measurement_method '\w scans'
_diffrn_radiation_monochromator mirror
_diffrn_radiation_source 'SuperNova (Mo) X-ray Source'
_diffrn_radiation_type MoK\a
_diffrn_radiation_wavelength 0.71073
_diffrn_reflns_av_R_equivalents 0.0336
_diffrn_reflns_av_sigmaI/netI 0.0310
_diffrn_reflns_limit_h_max 12
_diffrn_reflns_limit_h_min -11
_diffrn_reflns_limit_k_max 14
_diffrn_reflns_limit_k_min -15
_diffrn_reflns_limit_l_max 36
_diffrn_reflns_limit_l_min -35
_diffrn_reflns_number 30100
_diffrn_reflns_theta_full 27.50
_diffrn_reflns_theta_max 29.59
_diffrn_reflns_theta_min 2.84
_exptl_absorpt_coefficient_mu 1.112
_exptl_absorpt_correction_T_max 0.864
_exptl_absorpt_correction_T_min 0.792
_exptl_absorpt_correction_type analytical
_exptl_absorpt_process_details
; 
CrysAlisPro, Agilent Technologies, 
Version 1.171.36.24a (release 19-12-2012 CrysAlis171 .NET) 
(compiled Dec 19 2012,11:08:27) 
Analytical numeric absorption correction using a multifaceted crystal 
model based on expressions derived by R.C. Clark & J.S. Reid. 
(Clark, R. C. & Reid, J. S. (1995). Acta Cryst. A51, 887-897) 
;
_exptl_crystal_colour colourless
_exptl_crystal_density_diffrn 1.372
_exptl_crystal_density_method 'not measured'
_exptl_crystal_description prism
_exptl_crystal_F_000 1192
_exptl_crystal_size_max 0.2815
_exptl_crystal_size_mid 0.2457
_exptl_crystal_size_min 0.1779
_refine_diff_density_max 0.254
_refine_diff_density_min -0.323
_refine_diff_density_rms 0.051
_refine_ls_abs_structure_details 'Flack H D (1983), Acta Cryst. A39, 876-881'
_refine_ls_abs_structure_Flack -0.010(6)
_refine_ls_extinction_method none
_refine_ls_goodness_of_fit_ref 1.040
_refine_ls_hydrogen_treatment mixed
_refine_ls_matrix_type full
_refine_ls_number_parameters 327
_refine_ls_number_reflns 6912
_refine_ls_number_restraints 0
_refine_ls_restrained_S_all 1.040
_refine_ls_R_factor_all 0.0275
_refine_ls_R_factor_gt 0.0247
_refine_ls_shift/su_max 0.001
_refine_ls_shift/su_mean 0.000
_refine_ls_structure_factor_coef Fsqd
_refine_ls_weighting_details 'calc w=1/[\s^2^(Fo^2^)+(0.0183P)^2^+0.7331P] where P=(Fo^2^+2Fc^2^)/3'
_refine_ls_weighting_scheme calc
_refine_ls_wR_factor_gt 0.0490
_refine_ls_wR_factor_ref 0.0502
_reflns_number_gt 6584
_reflns_number_total 6912
_reflns_threshold_expression I>2\s(I)
_cod_data_source_file jo5b01767_si_001.cif
_cod_data_source_block gui111_19
_cod_database_code 4036383

loop_
_symmetry_equiv_pos_as_xyz
'x, y, z'
'-x+1/2, -y, z+1/2'
'x+1/2, -y+1/2, -z'
'-x, y+1/2, -z+1/2'

loop_
_atom_site_label
_atom_site_type_symbol
_atom_site_fract_x
_atom_site_fract_y
_atom_site_fract_z
_atom_site_U_iso_or_equiv
_atom_site_adp_type
_atom_site_occupancy
_atom_site_symmetry_multiplicity
_atom_site_calc_flag
_atom_site_refinement_flags
Zn Zn 0.092278(17) -0.004487(15) 0.113836(6) 0.01098(4) Uani 1 1 d .
Cl1 Cl 0.02291(4) -0.18987(3) 0.099144(14) 0.01631(8) Uani 1 1 d .
Cl2 Cl -0.06972(4) 0.14429(3) 0.113915(15) 0.01634(8) Uani 1 1 d .
N1 N 0.24696(15) 0.03211(11) 0.06182(5) 0.0120(3) Uani 1 1 d .
C1 C 0.25739(19) -0.02287(14) 0.01025(5) 0.0156(3) Uani 1 1 d .
H1 H 0.2259 -0.1075 0.0127 0.019 Uiso 1 1 calc R
C23 C 0.1586(2) 0.04183(15) -0.02761(6) 0.0203(4) Uani 1 1 d .
H23 H 0.1908 0.0193 -0.0626 0.024 Uiso 1 1 calc R
C24 C 0.0032(2) 0.0011(2) -0.02210(6) 0.0293(4) Uani 1 1 d .
H24A H -0.0014 -0.0855 -0.0250 0.044 Uiso 1 1 calc R
H24B H -0.0552 0.0372 -0.0490 0.044 Uiso 1 1 calc R
H24C H -0.0338 0.0256 0.0112 0.044 Uiso 1 1 calc R
C25 C 0.1679(2) 0.17724(16) -0.02388(6) 0.0256(4) Uani 1 1 d .
H25A H 0.1206 0.2129 -0.0535 0.038 Uiso 1 1 calc R
H25B H 0.2689 0.2015 -0.0231 0.038 Uiso 1 1 calc R
H25C H 0.1200 0.2039 0.0073 0.038 Uiso 1 1 calc R
C2 C 0.4213(2) -0.02026(14) 0.00016(6) 0.0184(3) Uani 1 1 d .
C26 C 0.4893(2) -0.13629(16) 0.01627(6) 0.0247(4) Uani 1 1 d .
H26A H 0.5937 -0.1265 0.0184 0.037 Uiso 1 1 calc R
H26B H 0.4665 -0.1979 -0.0088 0.037 Uiso 1 1 calc R
H26C H 0.4518 -0.1597 0.0496 0.037 Uiso 1 1 calc R
C27 C 0.4730(2) 0.01766(17) -0.05213(6) 0.0260(4) Uani 1 1 d .
H27A H 0.4319 0.0952 -0.0606 0.039 Uiso 1 1 calc R
H27B H 0.4424 -0.0409 -0.0775 0.039 Uiso 1 1 calc R
H27C H 0.5780 0.0231 -0.0521 0.039 Uiso 1 1 calc R
O1 O 0.47144(13) 0.07222(10) 0.03680(4) 0.0171(2) Uani 1 1 d .
C3 C 0.36564(18) 0.08557(14) 0.07038(6) 0.0127(3) Uani 1 1 d .
C4 C 0.39292(16) 0.17215(12) 0.11177(5) 0.0120(3) Uani 1 1 d .
C5 C 0.30220(17) 0.27082(13) 0.11394(6) 0.0154(3) Uani 1 1 d .
H5 H 0.2177 0.2729 0.0937 0.018 Uiso 1 1 calc R
C6 C 0.3352(2) 0.36599(15) 0.14559(6) 0.0197(4) Uani 1 1 d .
H6 H 0.2737 0.4331 0.1468 0.024 Uiso 1 1 calc R
C7 C 0.4576(2) 0.36261(15) 0.17520(6) 0.0223(4) Uani 1 1 d .
H7 H 0.4822 0.4289 0.1958 0.027 Uiso 1 1 calc R
C8 C 0.5450(2) 0.26288(16) 0.17505(7) 0.0217(4) Uani 1 1 d .
H8 H 0.6274 0.2605 0.1963 0.026 Uiso 1 1 calc R
C9 C 0.51308(18) 0.16613(14) 0.14395(6) 0.0157(3) Uani 1 1 d .
N2 N 0.60282(17) 0.06594(13) 0.14589(6) 0.0182(3) Uani 1 1 d .
H1N2 H 0.684(2) 0.0797(19) 0.1402(8) 0.023(6) Uiso 1 1 d .
C10 C 0.55923(18) -0.05173(15) 0.14703(6) 0.0150(3) Uani 1 1 d .
C11 C 0.65594(19) -0.13871(16) 0.13029(6) 0.0195(4) Uani 1 1 d .
H11 H 0.7498 -0.1163 0.1199 0.023 Uiso 1 1 calc R
C12 C 0.6163(2) -0.25601(16) 0.12872(6) 0.0208(4) Uani 1 1 d .
H12 H 0.6840 -0.3139 0.1181 0.025 Uiso 1 1 calc R
C13 C 0.4784(2) -0.29141(15) 0.14248(6) 0.0205(4) Uani 1 1 d .
H13 H 0.4505 -0.3722 0.1396 0.025 Uiso 1 1 calc R
C14 C 0.38289(19) -0.20748(14) 0.16040(6) 0.0165(3) Uani 1 1 d .
H14 H 0.2888 -0.2310 0.1700 0.020 Uiso 1 1 calc R
C15 C 0.42314(18) -0.08842(14) 0.16454(6) 0.0136(3) Uani 1 1 d .
C16 C 0.32500(16) -0.00823(14) 0.19192(5) 0.0118(3) Uani 1 1 d .
N3 N 0.19107(13) 0.00831(12) 0.18329(4) 0.0111(2) Uani 1 1 d .
O2 O 0.38182(12) 0.04875(10) 0.23214(4) 0.0157(2) Uani 1 1 d .
C17 C 0.27029(18) 0.13015(15) 0.24968(6) 0.0171(3) Uani 1 1 d .
H17A H 0.2902 0.2122 0.2382 0.021 Uiso 1 1 calc R
H17B H 0.2631 0.1294 0.2873 0.021 Uiso 1 1 calc R
C18 C 0.13290(17) 0.08270(14) 0.22540(6) 0.0125(3) Uani 1 1 d .
H18 H 0.0771 0.1503 0.2107 0.015 Uiso 1 1 calc R
C19 C 0.03482(17) 0.01089(15) 0.26182(5) 0.0146(3) Uani 1 1 d .
C20 C -0.0893(2) -0.04443(15) 0.23188(6) 0.0194(3) Uani 1 1 d .
H20A H -0.1548 -0.0846 0.2555 0.029 Uiso 1 1 calc R
H20B H -0.0513 -0.1021 0.2074 0.029 Uiso 1 1 calc R
H20C H -0.1414 0.0179 0.2136 0.029 Uiso 1 1 calc R
C21 C -0.0260(2) 0.09897(16) 0.30072(6) 0.0231(4) Uani 1 1 d .
H21A H -0.0823 0.1597 0.2830 0.035 Uiso 1 1 calc R
H21B H 0.0531 0.1368 0.3192 0.035 Uiso 1 1 calc R
H21C H -0.0877 0.0567 0.3249 0.035 Uiso 1 1 calc R
C22 C 0.1177(2) -0.08721(15) 0.28907(6) 0.0208(4) Uani 1 1 d .
H22A H 0.0527 -0.1303 0.3119 0.031 Uiso 1 1 calc R
H22B H 0.1959 -0.0521 0.3089 0.031 Uiso 1 1 calc R
H22C H 0.1576 -0.1422 0.2639 0.031 Uiso 1 1 calc R

loop_
_atom_site_aniso_label
_atom_site_aniso_U_11
_atom_site_aniso_U_22
_atom_site_aniso_U_33
_atom_site_aniso_U_23
_atom_site_aniso_U_13
_atom_site_aniso_U_12
Zn 0.01073(9) 0.01211(8) 0.01011(7) 0.00030(7) -0.00091(6) -0.00130(8)
Cl1 0.0196(2) 0.01291(17) 0.01638(17) -0.00127(14) -0.00059(15) -0.00336(15)
Cl2 0.01248(18) 0.01546(17) 0.02107(17) 0.00289(16) -0.00040(16) 0.00108(14)
N1 0.0152(7) 0.0121(7) 0.0087(6) 0.0004(5) -0.0012(5) -0.0002(5)
C1 0.0241(9) 0.0132(8) 0.0096(7) -0.0001(6) 0.0006(6) 0.0001(7)
C23 0.0302(10) 0.0201(8) 0.0105(7) 0.0003(6) -0.0046(7) 0.0021(7)
C24 0.0322(10) 0.0350(10) 0.0207(8) 0.0018(9) -0.0115(7) -0.0032(11)
C25 0.0348(11) 0.0222(9) 0.0199(8) 0.0066(7) -0.0034(8) 0.0062(8)
C2 0.0264(9) 0.0166(8) 0.0124(7) -0.0026(6) 0.0032(7) 0.0017(7)
C26 0.0351(11) 0.0216(9) 0.0173(8) -0.0024(7) 0.0023(8) 0.0107(9)
C27 0.0345(11) 0.0270(10) 0.0166(7) 0.0022(7) 0.0102(7) 0.0049(9)
O1 0.0178(6) 0.0172(6) 0.0164(5) -0.0040(4) 0.0072(5) -0.0003(5)
C3 0.0154(9) 0.0106(7) 0.0121(7) 0.0038(6) 0.0018(6) 0.0018(6)
C4 0.0126(7) 0.0118(7) 0.0115(6) 0.0006(6) 0.0025(6) -0.0026(6)
C5 0.0162(8) 0.0157(8) 0.0143(7) 0.0019(6) 0.0023(7) -0.0008(6)
C6 0.0244(9) 0.0131(8) 0.0216(8) -0.0017(7) 0.0074(7) -0.0025(7)
C7 0.0323(11) 0.0160(8) 0.0188(8) -0.0041(7) 0.0022(7) -0.0099(7)
C8 0.0203(9) 0.0225(9) 0.0223(8) 0.0002(7) -0.0035(7) -0.0098(7)
C9 0.0119(8) 0.0162(8) 0.0188(8) 0.0031(6) 0.0039(6) -0.0050(6)
N2 0.0067(8) 0.0208(7) 0.0271(8) 0.0019(6) 0.0003(6) -0.0020(6)
C10 0.0117(9) 0.0193(8) 0.0142(7) 0.0027(6) -0.0031(6) 0.0005(6)
C11 0.0139(9) 0.0256(9) 0.0191(8) 0.0038(7) -0.0019(6) 0.0049(7)
C12 0.0222(10) 0.0237(9) 0.0166(8) 0.0016(7) -0.0023(7) 0.0114(7)
C13 0.0275(10) 0.0146(8) 0.0194(8) 0.0015(6) -0.0020(7) 0.0034(7)
C14 0.0168(9) 0.0180(8) 0.0147(7) 0.0027(6) -0.0019(6) -0.0004(7)
C15 0.0121(8) 0.0155(7) 0.0131(7) 0.0027(6) -0.0021(6) 0.0012(6)
C16 0.0148(8) 0.0104(7) 0.0101(6) 0.0015(6) -0.0006(5) -0.0027(7)
N3 0.0124(6) 0.0110(6) 0.0098(5) 0.0005(5) 0.0015(5) -0.0002(6)
O2 0.0146(6) 0.0188(6) 0.0136(5) -0.0016(4) -0.0033(4) -0.0016(5)
C17 0.0197(9) 0.0168(8) 0.0150(8) -0.0037(6) 0.0003(6) -0.0019(7)
C18 0.0146(9) 0.0119(7) 0.0108(7) -0.0017(6) 0.0017(6) -0.0005(6)
C19 0.0166(8) 0.0150(8) 0.0123(6) 0.0004(7) 0.0038(6) -0.0005(7)
C20 0.0164(9) 0.0247(8) 0.0171(8) 0.0005(6) 0.0028(7) -0.0051(7)
C21 0.0288(11) 0.0225(9) 0.0179(8) -0.0025(7) 0.0094(7) 0.0000(8)
C22 0.0263(10) 0.0190(8) 0.0170(8) 0.0047(7) 0.0014(7) -0.0001(7)

loop_
_atom_type_symbol
_atom_type_description
_atom_type_scat_dispersion_real
_atom_type_scat_dispersion_imag
_atom_type_scat_source
C C 0.0033 0.0016 'International Tables Vol C Tables 4.2.6.8 and 6.1.1.4'
H H 0.0000 0.0000 'International Tables Vol C Tables 4.2.6.8 and 6.1.1.4'
Cl Cl 0.1484 0.1585 'International Tables Vol C Tables 4.2.6.8 and 6.1.1.4'
N N 0.0061 0.0033 'International Tables Vol C Tables 4.2.6.8 and 6.1.1.4'
O O 0.0106 0.0060 'International Tables Vol C Tables 4.2.6.8 and 6.1.1.4'
Zn Zn 0.2839 1.4301 'International Tables Vol C Tables 4.2.6.8 and 6.1.1.4'

loop_
_geom_angle_atom_site_label_1
_geom_angle_atom_site_label_2
_geom_angle_atom_site_label_3
_geom_angle
N1 Zn N3 105.48(5)
N1 Zn Cl1 106.31(4)
N3 Zn Cl1 110.59(4)
N1 Zn Cl2 108.93(4)
N3 Zn Cl2 104.31(4)
Cl1 Zn Cl2 120.333(16)
C3 N1 C1 107.40(13)
C3 N1 Zn 126.24(11)
C1 N1 Zn 124.98(10)
N1 C1 C23 110.55(13)
N1 C1 C2 102.21(12)
C23 C1 C2 117.99(13)
N1 C1 H1 108.6
C23 C1 H1 108.6
C2 C1 H1 108.6
C24 C23 C25 110.29(16)
C24 C23 C1 111.31(14)
C25 C23 C1 113.42(14)
C24 C23 H23 107.2
C25 C23 H23 107.2
C1 C23 H23 107.2
C23 C24 H24A 109.5
C23 C24 H24B 109.5
H24A C24 H24B 109.5
C23 C24 H24C 109.5
H24A C24 H24C 109.5
H24B C24 H24C 109.5
C23 C25 H25A 109.5
C23 C25 H25B 109.5
H25A C25 H25B 109.5
C23 C25 H25C 109.5
H25A C25 H25C 109.5
H25B C25 H25C 109.5
O1 C2 C26 106.96(13)
O1 C2 C27 106.72(13)
C26 C2 C27 111.33(14)
O1 C2 C1 102.19(12)
C26 C2 C1 110.37(14)
C27 C2 C1 118.22(14)
C2 C26 H26A 109.5
C2 C26 H26B 109.5
H26A C26 H26B 109.5
C2 C26 H26C 109.5
H26A C26 H26C 109.5
H26B C26 H26C 109.5
C2 C27 H27A 109.5
C2 C27 H27B 109.5
H27A C27 H27B 109.5
C2 C27 H27C 109.5
H27A C27 H27C 109.5
H27B C27 H27C 109.5
C3 O1 C2 105.93(12)
N1 C3 O1 118.03(14)
N1 C3 C4 125.96(14)
O1 C3 C4 115.69(14)
C5 C4 C9 119.71(14)
C5 C4 C3 116.74(13)
C9 C4 C3 123.11(14)
C6 C5 C4 120.27(15)
C6 C5 H5 119.9
C4 C5 H5 119.9
C7 C6 C5 119.86(17)
C7 C6 H6 120.1
C5 C6 H6 120.1
C6 C7 C8 120.33(16)
C6 C7 H7 119.8
C8 C7 H7 119.8
C7 C8 C9 120.65(16)
C7 C8 H8 119.7
C9 C8 H8 119.7
C8 C9 C4 119.01(16)
C8 C9 N2 118.68(15)
C4 C9 N2 122.31(14)
C10 N2 C9 126.49(15)
C10 N2 H1N2 118.4(16)
C9 N2 H1N2 113.9(16)
N2 C10 C11 118.28(15)
N2 C10 C15 123.39(15)
C11 C10 C15 118.33(15)
C12 C11 C10 120.65(17)
C12 C11 H11 119.7
C10 C11 H11 119.7
C11 C12 C13 121.07(16)
C11 C12 H12 119.5
C13 C12 H12 119.5
C14 C13 C12 119.10(16)
C14 C13 H13 120.5
C12 C13 H13 120.5
C13 C14 C15 120.75(16)
C13 C14 H14 119.6
C15 C14 H14 119.6
C14 C15 C10 119.82(15)
C14 C15 C16 117.44(15)
C10 C15 C16 122.48(14)
N3 C16 O2 116.91(14)
N3 C16 C15 127.36(14)
O2 C16 C15 115.63(13)
C16 N3 C18 107.71(12)
C16 N3 Zn 125.77(10)
C18 N3 Zn 122.53(10)
C16 O2 C17 105.55(12)
O2 C17 C18 104.13(12)
O2 C17 H17A 110.9
C18 C17 H17A 110.9
O2 C17 H17B 110.9
C18 C17 H17B 110.9
H17A C17 H17B 108.9
N3 C18 C17 101.69(12)
N3 C18 C19 112.25(12)
C17 C18 C19 114.75(13)
N3 C18 H18 109.3
C17 C18 H18 109.3
C19 C18 H18 109.3
C22 C19 C20 109.13(14)
C22 C19 C21 110.07(13)
C20 C19 C21 109.08(14)
C22 C19 C18 111.70(13)
C20 C19 C18 109.90(12)
C21 C19 C18 106.92(14)
C19 C20 H20A 109.5
C19 C20 H20B 109.5
H20A C20 H20B 109.5
C19 C20 H20C 109.5
H20A C20 H20C 109.5
H20B C20 H20C 109.5
C19 C21 H21A 109.5
C19 C21 H21B 109.5
H21A C21 H21B 109.5
C19 C21 H21C 109.5
H21A C21 H21C 109.5
H21B C21 H21C 109.5
C19 C22 H22A 109.5
C19 C22 H22B 109.5
H22A C22 H22B 109.5
C19 C22 H22C 109.5
H22A C22 H22C 109.5
H22B C22 H22C 109.5

loop_
_geom_bond_atom_site_label_1
_geom_bond_atom_site_label_2
_geom_bond_distance
Zn N1 2.0283(13)
Zn N3 2.0489(12)
Zn Cl1 2.2211(4)
Zn Cl2 2.2559(4)
N1 C3 1.279(2)
N1 C1 1.4932(19)
C1 C23 1.539(2)
C1 C2 1.549(2)
C1 H1 1.0000
C23 C24 1.526(3)
C23 C25 1.532(3)
C23 H23 1.0000
C24 H24A 0.9800
C24 H24B 0.9800
C24 H24C 0.9800
C25 H25A 0.9800
C25 H25B 0.9800
C25 H25C 0.9800
C2 O1 1.4940(19)
C2 C26 1.514(2)
C2 C27 1.517(2)
C26 H26A 0.9800
C26 H26B 0.9800
C26 H26C 0.9800
C27 H27A 0.9800
C27 H27B 0.9800
C27 H27C 0.9800
O1 C3 1.3313(19)
C3 C4 1.483(2)
C4 C5 1.398(2)
C4 C9 1.404(2)
C5 C6 1.392(2)
C5 H5 0.9500
C6 C7 1.381(3)
C6 H6 0.9500
C7 C8 1.388(3)
C7 H7 0.9500
C8 C9 1.395(2)
C8 H8 0.9500
C9 N2 1.406(2)
N2 C10 1.387(2)
N2 H1N2 0.78(2)
C10 C11 1.402(2)
C10 C15 1.411(2)
C11 C12 1.373(3)
C11 H11 0.9500
C12 C13 1.392(3)
C12 H12 0.9500
C13 C14 1.382(2)
C13 H13 0.9500
C14 C15 1.398(2)
C14 H14 0.9500
C15 C16 1.473(2)
C16 N3 1.2815(19)
C16 O2 1.3452(17)
N3 C18 1.4903(19)
O2 C17 1.461(2)
C17 C18 1.527(2)
C17 H17A 0.9900
C17 H17B 0.9900
C18 C19 1.551(2)
C18 H18 1.0000
C19 C22 1.527(2)
C19 C20 1.531(2)
C19 C21 1.534(2)
C20 H20A 0.9800
C20 H20B 0.9800
C20 H20C 0.9800
C21 H21A 0.9800
C21 H21B 0.9800
C21 H21C 0.9800
C22 H22A 0.9800
C22 H22B 0.9800
C22 H22C 0.9800

loop_
_geom_hbond_atom_site_label_D
_geom_hbond_atom_site_label_H
_geom_hbond_atom_site_label_A
_geom_hbond_distance_DH
_geom_hbond_distance_HA
_geom_hbond_distance_DA
_geom_hbond_angle_DHA
_geom_hbond_site_symmetry_A
N2 H1N2 Cl2 0.78(2) 2.51(2) 3.2846(17) 172(2) 1_655

loop_
_geom_torsion_atom_site_label_1
_geom_torsion_atom_site_label_2
_geom_torsion_atom_site_label_3
_geom_torsion_atom_site_label_4
_geom_torsion
N3 Zn N1 C3 -18.79(14)
Cl1 Zn N1 C3 -136.26(12)
Cl2 Zn N1 C3 92.70(13)
N3 Zn N1 C1 146.08(12)
Cl1 Zn N1 C1 28.61(12)
Cl2 Zn N1 C1 -102.44(11)
C3 N1 C1 C23 -109.77(15)
Zn N1 C1 C23 82.98(15)
C3 N1 C1 C2 16.66(16)
Zn N1 C1 C2 -150.59(10)
N1 C1 C23 C24 -80.05(17)
C2 C1 C23 C24 162.89(15)
N1 C1 C23 C25 45.0(2)
C2 C1 C23 C25 -72.04(19)
N1 C1 C2 O1 -19.83(14)
C23 C1 C2 O1 101.62(14)
N1 C1 C2 C26 93.67(14)
C23 C1 C2 C26 -144.89(14)
N1 C1 C2 C27 -136.57(14)
C23 C1 C2 C27 -15.1(2)
C26 C2 O1 C3 -98.89(15)
C27 C2 O1 C3 141.86(14)
C1 C2 O1 C3 17.10(15)
C1 N1 C3 O1 -6.42(19)
Zn N1 C3 O1 160.63(10)
C1 N1 C3 C4 166.72(14)
Zn N1 C3 C4 -26.2(2)
C2 O1 C3 N1 -7.55(18)
C2 O1 C3 C4 178.61(13)
N1 C3 C4 C5 -56.0(2)
O1 C3 C4 C5 117.32(16)
N1 C3 C4 C9 131.73(17)
O1 C3 C4 C9 -55.0(2)
C9 C4 C5 C6 3.9(2)
C3 C4 C5 C6 -168.72(14)
C4 C5 C6 C7 -0.4(2)
C5 C6 C7 C8 -2.5(2)
C6 C7 C8 C9 1.9(3)
C7 C8 C9 C4 1.5(2)
C7 C8 C9 N2 -178.59(15)
C5 C4 C9 C8 -4.4(2)
C3 C4 C9 C8 167.70(15)
C5 C4 C9 N2 175.74(14)
C3 C4 C9 N2 -12.2(2)
C8 C9 N2 C10 136.51(18)
C4 C9 N2 C10 -43.6(2)
C9 N2 C10 C11 156.74(15)
C9 N2 C10 C15 -23.8(3)
N2 C10 C11 C12 -177.41(16)
C15 C10 C11 C12 3.1(2)
C10 C11 C12 C13 1.6(3)
C11 C12 C13 C14 -3.3(2)
C12 C13 C14 C15 0.3(2)
C13 C14 C15 C10 4.4(2)
C13 C14 C15 C16 -169.80(14)
N2 C10 C15 C14 174.51(15)
C11 C10 C15 C14 -6.0(2)
N2 C10 C15 C16 -11.6(2)
C11 C10 C15 C16 167.89(14)
C14 C15 C16 N3 -54.0(2)
C10 C15 C16 N3 131.98(18)
C14 C15 C16 O2 122.16(16)
C10 C15 C16 O2 -51.9(2)
O2 C16 N3 C18 -4.64(18)
C15 C16 N3 C18 171.45(15)
O2 C16 N3 Zn 153.16(10)
C15 C16 N3 Zn -30.7(2)
N1 Zn N3 C16 -26.70(15)
Cl1 Zn N3 C16 87.84(14)
Cl2 Zn N3 C16 -141.42(13)
N1 Zn N3 C18 128.03(11)
Cl1 Zn N3 C18 -117.43(11)
Cl2 Zn N3 C18 13.31(12)
N3 C16 O2 C17 -8.74(18)
C15 C16 O2 C17 174.70(13)
C16 O2 C17 C18 17.54(15)
C16 N3 C18 C17 15.10(16)
Zn N3 C18 C17 -143.58(10)
C16 N3 C18 C19 -108.03(15)
Zn N3 C18 C19 93.29(14)
O2 C17 C18 N3 -19.39(15)
O2 C17 C18 C19 102.02(14)
N3 C18 C19 C22 63.55(17)
C17 C18 C19 C22 -51.90(18)
N3 C18 C19 C20 -57.72(17)
C17 C18 C19 C20 -173.17(14)
N3 C18 C19 C21 -175.98(13)
C17 C18 C19 C21 68.57(17)
